data_4084208
loop_
_publ_author_name
'Koutsantonis, George A.'
'Low, Paul J.'
'Mackenzie, Campbell F. R.'
'Skelton, Brian W.'
'Yufit, Dmitry S.'

_publ_section_title
;
 Coordinating Tectons: Bimetallic Complexes from Bipyridyl Terminated
 Group 8 Alkynyl Complexes
;
_journal_issue 18
_journal_name_full Organometallics
_journal_page_first 4911
_journal_paper_doi 10.1021/om500172r
_journal_volume 33
_journal_year 2014
_chemical_formula_moiety 'C58 H47 Cl N2 P2 Ru2, 2(C H2 Cl2)'
_chemical_formula_sum 'C60 H51 Cl5 N2 P2 Ru2'
_chemical_formula_weight 1241.36
_chemical_name_systematic
;
 ? 
;
_space_group_crystal_system monoclinic
_space_group_IT_number 14
_space_group_name_Hall '-P 2ybc'
_space_group_name_H-M_alt 'P 1 21/c 1'
_symmetry_space_group_name_Hall '-P 2ybc'
_symmetry_space_group_name_H-M 'P 1 21/c 1'
_atom_sites_solution_hydrogens geom
_atom_sites_solution_primary direct
_atom_sites_solution_secondary difmap
_audit_creation_date 2012-11-01
_audit_creation_method
;
  Olex2 1.2-beta
  (compiled Oct 26 2012 17:06:22, GUI svn.r4371)
;
_cell_angle_alpha 90.00
_cell_angle_beta 104.6880(10)
_cell_angle_gamma 90.00
_cell_formula_units_Z 4
_cell_length_a 15.6207(6)
_cell_length_b 17.2466(6)
_cell_length_c 21.6952(8)
_cell_measurement_reflns_used 8588
_cell_measurement_temperature 100
_cell_measurement_theta_max 25.11
_cell_measurement_theta_min 2.19
_cell_volume 5653.8(4)
_computing_cell_refinement 'SAINT v6.45A (Bruker, 2003)'
_computing_data_collection 'SMART v5.625 (Bruker, 2001)'
_computing_data_reduction 'SAINT v6.45A (Bruker, 2003)'
_computing_molecular_graphics
;
O. V. Dolomanov, L. J. Bourhis, R. J. Gildea, J. A. K. Howard and H. Puschmann,
OLEX2: a complete structure solution, refinement and analysis program.
J. Appl. Cryst. (2009). 42, 339-341.
;
_computing_publication_material
;
O. V. Dolomanov, L. J. Bourhis, R. J. Gildea, J. A. K. Howard and H. Puschmann,
OLEX2: a complete structure solution, refinement and analysis program.
J. Appl. Cryst. (2009). 42, 339-341.
;
_computing_structure_refinement
;
XL, G.M. Sheldrick, Acta Cryst.
(2008). A64, 112-122
;
_computing_structure_solution
;
XS, G.M. Sheldrick, Acta Cryst.
(2008). A64, 112-122
;
_diffrn_ambient_temperature 100
_diffrn_detector 'CCD area detector'
_diffrn_detector_area_resol_mean 5.6
_diffrn_detector_type 'Bruker SMART CCD 6000 area detector'
_diffrn_measured_fraction_theta_full 0.998
_diffrn_measured_fraction_theta_max 0.998
_diffrn_measurement_device 'three-circle diffractometer'
_diffrn_measurement_device_type 'Bruker SMART CCD 6000 area detector'
_diffrn_measurement_method '\w scans'
_diffrn_radiation_monochromator graphite
_diffrn_radiation_probe x-ray
_diffrn_radiation_type MoK\a
_diffrn_radiation_wavelength 0.71073
_diffrn_radiation_xray_symbol K-L~3~
_diffrn_reflns_av_R_equivalents 0.1153
_diffrn_reflns_av_unetI/netI 0.0892
_diffrn_reflns_limit_h_max 22
_diffrn_reflns_limit_h_min -22
_diffrn_reflns_limit_k_max 25
_diffrn_reflns_limit_k_min -25
_diffrn_reflns_limit_l_max 31
_diffrn_reflns_limit_l_min -31
_diffrn_reflns_number 106732
_diffrn_reflns_theta_full 27.50
_diffrn_reflns_theta_max 31.05
_diffrn_reflns_theta_min 0.97
_diffrn_source 'sealed X-ray tube'
_diffrn_source_current 35.0
_diffrn_source_power 1.75
_diffrn_source_target Mo
_diffrn_source_type 'sealed X-ray tube'
_diffrn_source_voltage 50.0
_exptl_absorpt_coefficient_mu 0.867
_exptl_absorpt_correction_T_max 0.9805
_exptl_absorpt_correction_T_min 0.6581
_exptl_absorpt_correction_type multi-scan
_exptl_absorpt_process_details
;
SADABS-2006/1 (Bruker,2006) was used for absorption correction.
R(int) was 0.0632 before and 0.0447 after correction.
The Ratio of minimum to maximum transmission is 0.6712.
The \l/2 correction factor is 0.0015.
;
_exptl_crystal_colour 'clear reddish brown'
_exptl_crystal_colour_lustre clear
_exptl_crystal_colour_modifier reddish
_exptl_crystal_colour_primary brown
_exptl_crystal_density_diffrn 1.458
_exptl_crystal_density_method 'not measured'
_exptl_crystal_description prism
_exptl_crystal_F_000 2512
_exptl_crystal_size_max 0.22
_exptl_crystal_size_mid 0.06
_exptl_crystal_size_min 0.03
_refine_diff_density_max 0.943
_refine_diff_density_min -2.016
_refine_diff_density_rms 0.124
_refine_ls_extinction_method none
_refine_ls_goodness_of_fit_ref 1.066
_refine_ls_hydrogen_treatment mixed
_refine_ls_matrix_type full
_refine_ls_number_parameters 639
_refine_ls_number_reflns 12966
_refine_ls_number_restraints 1
_refine_ls_restrained_S_all 1.068
_refine_ls_R_factor_all 0.0811
_refine_ls_R_factor_gt 0.0489
_refine_ls_shift/su_max 0.001
_refine_ls_shift/su_mean 0.000
_refine_ls_structure_factor_coef Fsqd
_refine_ls_weighting_details 'calc w=1/[\s^2^(Fo^2^)+(0.0550P)^2^+6.8000P] where P=(Fo^2^+2Fc^2^)/3'
_refine_ls_weighting_scheme calc
_refine_ls_wR_factor_gt 0.1162
_refine_ls_wR_factor_ref 0.1299
_reflns_number_gt 8883
_reflns_number_total 12966
_reflns_threshold_expression >2sigma(I)
_cod_data_source_file om500172r_si_001.cif
_cod_data_source_block 6_12srv211
_cod_database_code 4084208
_olex2_refinement_description
;
1. Fixed Uiso
 At 1.2 times of:
  H46 of C46, H65 of C65, H56 of C56, H43 of C43, H62 of C62, H52 of C52, H53
  of C53, H45 of C45, H5 of C5, H4 of C4, H3 of C3, H82 of C82, {H2SA,H2SB} of
  C2S, {H1SA,H1SB} of C1S, H86 of C86, H63 of C63, H85 of C85, H84 of C84, H35
  of C35, H73 of C73, H74 of C74, H54 of C54, H66 of C66, H72 of C72, H42 of
  C42, H44 of C44, H83 of C83, H55 of C55, H75 of C75, H22 of C22, H64 of C64,
  H34 of C34, H36 of C36, H10 of C10, H9 of C9, H8 of C8, H7 of C7, H6 of C6,
  H33 of C33, H21 of C21, H20 of C20, H19 of C19, H32 of C32, H76 of C76, H16
  of C16, H15 of C15, H13 of C13, H12 of C12, H11 of C11
2. Restrained distances
 Cl5A-C2S \\sim Cl5B-C2S
 with sigma of 0.002
3. Others
 Fixed Sof: Cl5A(0.6) Cl5B(0.4)
4.a Riding coordinates:
 C2S(H2SA,H2SB)
4.b Secondary CH2 refined with riding coordinates:
 C1S(H1SA,H1SB)
4.c Aromatic/amide H refined with riding coordinates:
 C3(H3), C4(H4), C5(H5), C6(H6), C7(H7), C8(H8), C9(H9), C10(H10), C11(H11),
 C12(H12), C13(H13), C15(H15), C16(H16), C19(H19), C20(H20), C21(H21), C22(H22),
  C32(H32), C33(H33), C34(H34), C35(H35), C36(H36), C42(H42), C43(H43),
 C44(H44), C45(H45), C46(H46), C52(H52), C53(H53), C54(H54), C55(H55), C56(H56),
  C62(H62), C63(H63), C64(H64), C65(H65), C66(H66), C72(H72), C73(H73),
 C74(H74), C75(H75), C76(H76), C82(H82), C83(H83), C84(H84), C85(H85), C86(H86)
;

loop_
_space_group_symop_id
_space_group_symop_operation_xyz
1 'x, y, z'
2 '-x, y+1/2, -z+1/2'
3 '-x, -y, -z'
4 'x, -y-1/2, z-1/2'

loop_
_atom_site_label
_atom_site_type_symbol
_atom_site_fract_x
_atom_site_fract_y
_atom_site_fract_z
_atom_site_U_iso_or_equiv
_atom_site_adp_type
_atom_site_occupancy
_atom_site_symmetry_multiplicity
_atom_site_calc_flag
_atom_site_refinement_flags
_atom_site_disorder_assembly
_atom_site_disorder_group
Ru1 Ru 0.47460(2) 0.595573(18) 0.250178(15) 0.01713(8) Uani 1 1 d . . .
Ru2 Ru 0.12468(2) 0.297701(19) -0.009238(16) 0.02264(9) Uani 1 1 d . . .
Cl1 Cl 0.03438(7) 0.30323(6) 0.06894(5) 0.0316(2) Uani 1 1 d . . .
P1 P 0.38739(6) 0.68799(6) 0.27944(5) 0.0176(2) Uani 1 1 d . . .
P2 P 0.53114(7) 0.66652(6) 0.18069(5) 0.0187(2) Uani 1 1 d . . .
N1 N 0.1592(2) 0.41367(19) 0.01632(16) 0.0205(7) Uani 1 1 d . . .
N2 N 0.0299(2) 0.3625(2) -0.07406(16) 0.0221(7) Uani 1 1 d . . .
C1 C 0.3753(3) 0.5624(2) 0.17681(19) 0.0194(8) Uani 1 1 d . . .
C2 C 0.3185(3) 0.5347(2) 0.13431(19) 0.0209(8) Uani 1 1 d . . .
C3 C 0.4820(3) 0.4770(2) 0.2906(2) 0.0261(9) Uani 1 1 d . . .
H3 H 0.4361 0.4415 0.2778 0.031 Uiso 1 1 calc R . .
C4 C 0.5541(3) 0.4869(2) 0.2620(2) 0.0253(9) Uani 1 1 d . . .
H4 H 0.5638 0.4596 0.2275 0.030 Uiso 1 1 calc R . .
C5 C 0.6082(3) 0.5468(2) 0.2968(2) 0.0249(9) Uani 1 1 d . . .
H5 H 0.6601 0.5655 0.2887 0.030 Uiso 1 1 calc R . .
C6 C 0.5706(3) 0.5732(2) 0.34555(19) 0.0249(9) Uani 1 1 d . . .
H6 H 0.5932 0.6118 0.3751 0.030 Uiso 1 1 calc R . .
C7 C 0.4919(3) 0.5300(2) 0.3414(2) 0.0268(9) Uani 1 1 d . . .
H7 H 0.4535 0.5356 0.3677 0.032 Uiso 1 1 calc R . .
C8 C 0.1639(3) 0.1807(3) 0.0183(2) 0.0356(11) Uani 1 1 d . . .
H8 H 0.1471 0.1542 0.0507 0.043 Uiso 1 1 calc R . .
C9 C 0.1161(3) 0.1812(3) -0.0459(3) 0.0396(12) Uani 1 1 d . . .
H9 H 0.0634 0.1551 -0.0632 0.047 Uiso 1 1 calc R . .
C10 C 0.1637(3) 0.2292(3) -0.0797(2) 0.0337(11) Uani 1 1 d . . .
H10 H 0.1474 0.2400 -0.1231 0.040 Uiso 1 1 calc R . .
C11 C 0.2402(3) 0.2574(3) -0.0350(2) 0.0291(10) Uani 1 1 d . . .
H11 H 0.2825 0.2904 -0.0441 0.035 Uiso 1 1 calc R . .
C12 C 0.2411(3) 0.2264(3) 0.0267(2) 0.0298(10) Uani 1 1 d . . .
H12 H 0.2840 0.2347 0.0646 0.036 Uiso 1 1 calc R . .
C13 C 0.2256(3) 0.4357(2) 0.06491(19) 0.0216(8) Uani 1 1 d . . .
H13 H 0.2597 0.3973 0.0895 0.026 Uiso 1 1 calc R . .
C14 C 0.2473(3) 0.5137(2) 0.08132(19) 0.0212(8) Uani 1 1 d . . .
C15 C 0.1940(3) 0.5704(2) 0.04336(19) 0.0206(8) Uani 1 1 d . . .
H15 H 0.2057 0.6227 0.0516 0.025 Uiso 1 1 calc R . .
C16 C 0.1242(3) 0.5477(2) -0.00604(19) 0.0225(8) Uani 1 1 d . . .
H16 H 0.0880 0.5849 -0.0307 0.027 Uiso 1 1 calc R . .
C17 C 0.1076(3) 0.4695(2) -0.01910(18) 0.0203(8) Uani 1 1 d . . .
C18 C 0.0352(3) 0.4406(2) -0.07085(19) 0.0216(8) Uani 1 1 d . . .
C19 C -0.0229(3) 0.4885(3) -0.11333(19) 0.0231(9) Uani 1 1 d . . .
H19 H -0.0183 0.5422 -0.1095 0.028 Uiso 1 1 calc R . .
C20 C -0.0872(3) 0.4549(3) -0.1611(2) 0.0271(9) Uani 1 1 d . . .
H20 H -0.1272 0.4856 -0.1900 0.032 Uiso 1 1 calc R . .
C21 C -0.0917(3) 0.3751(3) -0.1656(2) 0.0276(9) Uani 1 1 d . . .
H21 H -0.1338 0.3514 -0.1983 0.033 Uiso 1 1 calc R . .
C22 C -0.0335(3) 0.3313(3) -0.1215(2) 0.0281(9) Uani 1 1 d . . .
H22 H -0.0380 0.2776 -0.1244 0.034 Uiso 1 1 calc R . .
C31 C 0.2993(3) 0.6492(2) 0.31390(19) 0.0216(8) Uani 1 1 d . . .
C32 C 0.2540(3) 0.6983(3) 0.3463(2) 0.0256(9) Uani 1 1 d . . .
H32 H 0.2715 0.7497 0.3535 0.031 Uiso 1 1 calc R . .
C33 C 0.1829(3) 0.6708(3) 0.3677(2) 0.0306(10) Uani 1 1 d . . .
H33 H 0.1537 0.7036 0.3896 0.037 Uiso 1 1 calc R . .
C34 C 0.1556(3) 0.5948(3) 0.3564(2) 0.0355(11) Uani 1 1 d . . .
H34 H 0.1082 0.5763 0.3708 0.043 Uiso 1 1 calc R . .
C35 C 0.1988(3) 0.5465(3) 0.3236(2) 0.0307(10) Uani 1 1 d . . .
H35 H 0.1799 0.4955 0.3157 0.037 Uiso 1 1 calc R . .
C36 C 0.2704(3) 0.5730(2) 0.3023(2) 0.0249(9) Uani 1 1 d . . .
H36 H 0.2989 0.5398 0.2802 0.030 Uiso 1 1 calc R . .
C41 C 0.4532(3) 0.7484(2) 0.34352(19) 0.0202(8) Uani 1 1 d . . .
C42 C 0.4976(3) 0.8124(2) 0.3270(2) 0.0217(8) Uani 1 1 d . . .
H42 H 0.4899 0.8251 0.2843 0.026 Uiso 1 1 calc R . .
C43 C 0.5530(3) 0.8574(2) 0.3737(2) 0.0273(9) Uani 1 1 d . . .
H43 H 0.5814 0.9004 0.3624 0.033 Uiso 1 1 calc R . .
C44 C 0.5654(3) 0.8374(3) 0.4371(2) 0.0300(10) Uani 1 1 d . . .
H44 H 0.6018 0.8676 0.4686 0.036 Uiso 1 1 calc R . .
C45 C 0.5239(3) 0.7726(3) 0.4540(2) 0.0271(9) Uani 1 1 d . . .
H45 H 0.5341 0.7586 0.4966 0.033 Uiso 1 1 calc R . .
C46 C 0.4675(3) 0.7290(2) 0.4077(2) 0.0233(9) Uani 1 1 d . . .
H46 H 0.4388 0.6863 0.4194 0.028 Uiso 1 1 calc R . .
C51 C 0.3172(3) 0.7589(2) 0.22621(19) 0.0216(8) Uani 1 1 d . . .
C52 C 0.3001(3) 0.8329(2) 0.2469(2) 0.0254(9) Uani 1 1 d . . .
H52 H 0.3304 0.8502 0.2871 0.031 Uiso 1 1 calc R . .
C53 C 0.2380(3) 0.8803(3) 0.2074(2) 0.0293(10) Uani 1 1 d . . .
H53 H 0.2261 0.9291 0.2215 0.035 Uiso 1 1 calc R . .
C54 C 0.1937(3) 0.8557(3) 0.1470(2) 0.0331(11) Uani 1 1 d . . .
H54 H 0.1528 0.8881 0.1205 0.040 Uiso 1 1 calc R . .
C55 C 0.2104(3) 0.7831(3) 0.1264(2) 0.0310(10) Uani 1 1 d . . .
H55 H 0.1801 0.7665 0.0859 0.037 Uiso 1 1 calc R . .
C56 C 0.2722(3) 0.7342(3) 0.1654(2) 0.0253(9) Uani 1 1 d . . .
H56 H 0.2834 0.6854 0.1509 0.030 Uiso 1 1 calc R . .
C61 C 0.4557(3) 0.7217(2) 0.1174(2) 0.0225(8) Uani 1 1 d . . .
C62 C 0.4421(3) 0.8005(3) 0.1261(2) 0.0288(10) Uani 1 1 d . . .
H62 H 0.4740 0.8248 0.1630 0.035 Uiso 1 1 calc R . .
C63 C 0.3825(3) 0.8428(3) 0.0811(2) 0.0376(11) Uani 1 1 d . . .
H63 H 0.3746 0.8953 0.0877 0.045 Uiso 1 1 calc R . .
C64 C 0.3344(3) 0.8073(3) 0.0263(2) 0.0380(12) Uani 1 1 d . . .
H64 H 0.2952 0.8361 -0.0047 0.046 Uiso 1 1 calc R . .
C65 C 0.3446(3) 0.7296(3) 0.0177(2) 0.0330(10) Uani 1 1 d . . .
H65 H 0.3107 0.7055 -0.0188 0.040 Uiso 1 1 calc R . .
C66 C 0.4045(3) 0.6863(3) 0.06220(19) 0.0246(9) Uani 1 1 d . . .
H66 H 0.4109 0.6335 0.0555 0.030 Uiso 1 1 calc R . .
C71 C 0.5919(3) 0.6020(2) 0.1383(2) 0.0238(9) Uani 1 1 d . . .
C72 C 0.5481(3) 0.5384(2) 0.1038(2) 0.0259(9) Uani 1 1 d . . .
H72 H 0.4886 0.5298 0.1018 0.031 Uiso 1 1 calc R . .
C73 C 0.5926(3) 0.4881(3) 0.0727(2) 0.0295(10) Uani 1 1 d . . .
H73 H 0.5624 0.4469 0.0492 0.035 Uiso 1 1 calc R . .
C74 C 0.6814(3) 0.4989(3) 0.0764(2) 0.0308(10) Uani 1 1 d . . .
H74 H 0.7109 0.4656 0.0551 0.037 Uiso 1 1 calc R . .
C75 C 0.7258(3) 0.5594(3) 0.1120(2) 0.0328(10) Uani 1 1 d . . .
H75 H 0.7860 0.5659 0.1155 0.039 Uiso 1 1 calc R . .
C76 C 0.6820(3) 0.6112(3) 0.1428(2) 0.0268(9) Uani 1 1 d . . .
H76 H 0.7129 0.6519 0.1665 0.032 Uiso 1 1 calc R . .
C81 C 0.6179(3) 0.7394(2) 0.2124(2) 0.0222(8) Uani 1 1 d . . .
C82 C 0.6489(3) 0.7886(2) 0.1715(2) 0.0275(9) Uani 1 1 d . . .
H82 H 0.6218 0.7882 0.1280 0.033 Uiso 1 1 calc R . .
C83 C 0.7196(3) 0.8376(3) 0.1954(2) 0.0333(11) Uani 1 1 d . . .
H83 H 0.7394 0.8704 0.1679 0.040 Uiso 1 1 calc R . .
C84 C 0.7609(3) 0.8382(3) 0.2594(2) 0.0355(11) Uani 1 1 d . . .
H84 H 0.8090 0.8708 0.2748 0.043 Uiso 1 1 calc R . .
C85 C 0.7312(3) 0.7905(3) 0.3009(2) 0.0304(10) Uani 1 1 d . . .
H85 H 0.7587 0.7912 0.3443 0.036 Uiso 1 1 calc R . .
C86 C 0.6593(3) 0.7412(2) 0.2770(2) 0.0240(9) Uani 1 1 d . . .
H86 H 0.6390 0.7091 0.3048 0.029 Uiso 1 1 calc R . .
Cl2 Cl -0.01138(10) 0.88375(10) 0.22400(7) 0.0552(4) Uani 1 1 d . . .
Cl3 Cl 0.13780(9) 0.89253(8) 0.33672(7) 0.0474(3) Uani 1 1 d . . .
C1S C 0.0546(4) 0.8334(3) 0.2899(3) 0.0453(13) Uani 1 1 d . . .
H1SA H 0.0173 0.8141 0.3160 0.054 Uiso 1 1 calc R . .
H1SB H 0.0818 0.7892 0.2748 0.054 Uiso 1 1 calc R . .
Cl4 Cl 0.92911(13) 0.65545(12) 0.24392(8) 0.0726(5) Uani 1 1 d . A .
Cl5A Cl 0.8985(2) 0.55679(14) 0.34279(13) 0.0571(6) Uiso 0.60 1 d PD A 1
Cl5B Cl 0.8513(3) 0.5692(2) 0.3330(2) 0.0676(11) Uiso 0.40 1 d PD A 2
C2S C 0.9043(5) 0.6503(4) 0.3160(4) 0.077(2) Uani 1 1 d D . .
H2SA H 0.9494 0.6759 0.3487 0.092 Uiso 1 1 d R A .
H2SB H 0.8496 0.6789 0.3113 0.092 Uiso 1 1 d R . .

loop_
_atom_site_aniso_label
_atom_site_aniso_U_11
_atom_site_aniso_U_22
_atom_site_aniso_U_33
_atom_site_aniso_U_23
_atom_site_aniso_U_13
_atom_site_aniso_U_12
Ru1 0.01711(16) 0.01559(15) 0.01698(16) -0.00029(12) 0.00115(11) 0.00105(12)
Ru2 0.02157(17) 0.02057(17) 0.02350(18) -0.00257(13) 0.00149(13) -0.00030(13)
Cl1 0.0329(6) 0.0300(6) 0.0338(6) 0.0041(4) 0.0118(5) 0.0053(4)
P1 0.0170(5) 0.0168(5) 0.0181(5) -0.0004(4) 0.0029(4) 0.0007(4)
P2 0.0178(5) 0.0185(5) 0.0196(5) -0.0019(4) 0.0041(4) -0.0005(4)
N1 0.0204(17) 0.0187(17) 0.0214(17) -0.0009(13) 0.0036(13) 0.0007(13)
N2 0.0185(17) 0.0229(18) 0.0244(18) -0.0023(14) 0.0046(14) 0.0002(13)
C1 0.024(2) 0.0137(18) 0.021(2) 0.0037(15) 0.0073(16) -0.0001(15)
C2 0.020(2) 0.022(2) 0.021(2) -0.0036(16) 0.0037(16) 0.0018(16)
C3 0.028(2) 0.015(2) 0.032(2) 0.0082(17) 0.0021(18) -0.0011(16)
C4 0.029(2) 0.018(2) 0.026(2) 0.0000(17) 0.0033(17) 0.0061(17)
C5 0.021(2) 0.024(2) 0.029(2) 0.0032(17) 0.0036(17) 0.0058(17)
C6 0.026(2) 0.025(2) 0.017(2) -0.0008(16) -0.0072(16) 0.0056(17)
C7 0.028(2) 0.028(2) 0.023(2) 0.0086(17) 0.0037(17) 0.0065(18)
C8 0.043(3) 0.019(2) 0.047(3) 0.003(2) 0.016(2) 0.0015(19)
C9 0.034(3) 0.027(2) 0.054(3) -0.014(2) 0.002(2) -0.004(2)
C10 0.039(3) 0.034(3) 0.024(2) -0.0117(19) 0.001(2) 0.006(2)
C11 0.027(2) 0.027(2) 0.033(2) -0.0022(19) 0.0090(19) 0.0055(18)
C12 0.033(2) 0.024(2) 0.030(2) -0.0038(18) 0.0035(19) 0.0074(18)
C13 0.0178(19) 0.023(2) 0.022(2) -0.0007(16) 0.0011(16) 0.0003(15)
C14 0.0182(19) 0.025(2) 0.019(2) -0.0024(16) 0.0029(15) -0.0014(16)
C15 0.0195(19) 0.021(2) 0.022(2) -0.0006(16) 0.0058(16) -0.0012(15)
C16 0.022(2) 0.026(2) 0.020(2) 0.0029(16) 0.0055(16) 0.0027(17)
C17 0.0190(19) 0.026(2) 0.0157(19) -0.0024(15) 0.0041(15) 0.0022(16)
C18 0.0181(19) 0.026(2) 0.021(2) -0.0014(16) 0.0067(16) -0.0020(16)
C19 0.0179(19) 0.029(2) 0.021(2) 0.0034(17) 0.0034(16) 0.0021(16)
C20 0.021(2) 0.038(3) 0.020(2) 0.0040(18) -0.0002(16) 0.0004(18)
C21 0.023(2) 0.033(2) 0.023(2) -0.0044(18) -0.0005(17) -0.0033(18)
C22 0.023(2) 0.031(2) 0.028(2) -0.0043(18) 0.0018(18) -0.0006(18)
C31 0.0173(19) 0.028(2) 0.0170(19) -0.0018(16) -0.0002(15) -0.0008(16)
C32 0.024(2) 0.029(2) 0.022(2) 0.0014(17) 0.0032(17) 0.0019(17)
C33 0.022(2) 0.040(3) 0.029(2) 0.002(2) 0.0051(18) 0.0045(19)
C34 0.023(2) 0.049(3) 0.036(3) 0.008(2) 0.0099(19) -0.004(2)
C35 0.026(2) 0.029(2) 0.037(3) 0.0040(19) 0.0057(19) -0.0089(18)
C36 0.023(2) 0.027(2) 0.024(2) 0.0021(17) 0.0034(17) -0.0004(17)
C41 0.0180(19) 0.020(2) 0.020(2) 0.0001(16) 0.0001(15) 0.0048(15)
C42 0.020(2) 0.021(2) 0.024(2) 0.0007(16) 0.0042(16) 0.0003(16)
C43 0.024(2) 0.017(2) 0.040(3) -0.0044(18) 0.0057(19) 0.0001(16)
C44 0.024(2) 0.034(3) 0.029(2) -0.0111(19) -0.0009(18) -0.0003(18)
C45 0.022(2) 0.034(2) 0.024(2) -0.0003(18) 0.0026(17) 0.0062(18)
C46 0.020(2) 0.021(2) 0.027(2) -0.0018(17) 0.0038(17) 0.0012(16)
C51 0.019(2) 0.021(2) 0.024(2) 0.0020(16) 0.0036(16) 0.0015(16)
C52 0.020(2) 0.027(2) 0.030(2) -0.0023(18) 0.0065(17) 0.0011(17)
C53 0.027(2) 0.020(2) 0.040(3) 0.0044(18) 0.0063(19) 0.0042(17)
C54 0.028(2) 0.028(2) 0.040(3) 0.011(2) 0.003(2) 0.0073(19)
C55 0.026(2) 0.034(3) 0.028(2) 0.0033(19) -0.0020(18) 0.0045(19)
C56 0.022(2) 0.028(2) 0.025(2) 0.0006(17) 0.0029(17) 0.0026(17)
C61 0.024(2) 0.023(2) 0.023(2) 0.0008(16) 0.0106(17) 0.0001(16)
C62 0.033(2) 0.028(2) 0.024(2) -0.0016(18) 0.0039(18) 0.0018(19)
C63 0.052(3) 0.024(2) 0.032(3) 0.0026(19) 0.003(2) 0.006(2)
C64 0.044(3) 0.040(3) 0.027(2) 0.013(2) 0.004(2) 0.010(2)
C65 0.036(3) 0.045(3) 0.017(2) -0.0001(19) 0.0039(18) -0.004(2)
C66 0.027(2) 0.029(2) 0.019(2) -0.0005(17) 0.0085(17) -0.0022(17)
C71 0.027(2) 0.021(2) 0.025(2) -0.0018(16) 0.0092(17) -0.0002(17)
C72 0.025(2) 0.024(2) 0.028(2) -0.0074(17) 0.0064(17) -0.0009(17)
C73 0.037(3) 0.022(2) 0.031(2) -0.0071(18) 0.012(2) 0.0003(18)
C74 0.036(3) 0.026(2) 0.036(3) -0.0007(19) 0.020(2) 0.0073(19)
C75 0.028(2) 0.026(2) 0.047(3) -0.003(2) 0.014(2) -0.0016(18)
C76 0.026(2) 0.026(2) 0.030(2) -0.0023(18) 0.0110(18) -0.0027(17)
C81 0.021(2) 0.021(2) 0.026(2) -0.0056(16) 0.0069(16) -0.0004(16)
C82 0.032(2) 0.025(2) 0.027(2) -0.0024(18) 0.0116(19) -0.0037(18)
C83 0.034(3) 0.027(2) 0.043(3) -0.004(2) 0.018(2) -0.0060(19)
C84 0.032(3) 0.033(3) 0.043(3) -0.014(2) 0.011(2) -0.007(2)
C85 0.026(2) 0.029(2) 0.037(3) -0.0091(19) 0.0079(19) -0.0033(18)
C86 0.021(2) 0.024(2) 0.026(2) -0.0031(17) 0.0040(17) -0.0003(16)
Cl2 0.0420(8) 0.0667(10) 0.0548(9) 0.0098(7) 0.0083(6) 0.0058(7)
Cl3 0.0391(7) 0.0558(8) 0.0498(8) -0.0186(6) 0.0160(6) -0.0021(6)
C1S 0.045(3) 0.041(3) 0.046(3) -0.005(2) 0.005(2) -0.004(2)
Cl4 0.0812(12) 0.0859(13) 0.0535(10) -0.0082(9) 0.0222(9) -0.0251(10)
C2S 0.104(6) 0.059(4) 0.075(5) -0.004(4) 0.035(5) 0.014(4)

loop_
_atom_type_symbol
_atom_type_description
_atom_type_scat_dispersion_real
_atom_type_scat_dispersion_imag
_atom_type_scat_source
C C 0.0033 0.0016 'International Tables Vol C Tables 4.2.6.8 and 6.1.1.4'
H H 0.0000 0.0000 'International Tables Vol C Tables 4.2.6.8 and 6.1.1.4'
Cl Cl 0.1484 0.1585 'International Tables Vol C Tables 4.2.6.8 and 6.1.1.4'
N N 0.0061 0.0033 'International Tables Vol C Tables 4.2.6.8 and 6.1.1.4'
P P 0.1023 0.0942 'International Tables Vol C Tables 4.2.6.8 and 6.1.1.4'
Ru Ru -1.2594 0.8363 'International Tables Vol C Tables 4.2.6.8 and 6.1.1.4'

loop_
_geom_angle_atom_site_label_1
_geom_angle_atom_site_label_2
_geom_angle_atom_site_label_3
_geom_angle
P2 Ru1 P1 99.61(4)
C1 Ru1 P1 91.38(12)
C1 Ru1 P2 88.84(11)
C1 Ru1 C3 90.17(16)
C1 Ru1 C4 98.51(16)
C1 Ru1 C5 134.13(16)
C1 Ru1 C6 151.49(16)
C1 Ru1 C7 117.00(16)
C3 Ru1 P1 120.53(12)
C3 Ru1 P2 139.86(12)
C3 Ru1 C4 37.44(16)
C3 Ru1 C5 61.65(16)
C3 Ru1 C6 61.56(16)
C3 Ru1 C7 36.92(16)
C4 Ru1 P1 155.20(12)
C4 Ru1 P2 103.25(12)
C4 Ru1 C5 37.16(15)
C4 Ru1 C6 61.90(15)
C4 Ru1 C7 62.19(16)
C5 Ru1 P1 133.51(11)
C5 Ru1 P2 91.57(12)
C5 Ru1 C6 36.51(15)
C6 Ru1 P1 99.70(11)
C6 Ru1 P2 114.70(12)
C7 Ru1 P1 93.06(12)
C7 Ru1 P2 151.00(12)
C7 Ru1 C5 61.36(16)
C7 Ru1 C6 36.84(16)
N1 Ru2 Cl1 86.28(10)
N1 Ru2 C8 141.41(16)
N1 Ru2 C9 166.02(17)
N1 Ru2 C10 127.70(17)
N1 Ru2 C11 101.57(15)
N1 Ru2 C12 107.94(15)
N2 Ru2 Cl1 90.63(10)
N2 Ru2 N1 76.09(13)
N2 Ru2 C8 142.49(16)
N2 Ru2 C9 106.51(17)
N2 Ru2 C10 95.54(16)
N2 Ru2 C11 119.95(15)
N2 Ru2 C12 158.70(16)
C8 Ru2 Cl1 90.98(14)
C8 Ru2 C9 38.08(19)
C8 Ru2 C12 38.20(18)
C9 Ru2 Cl1 107.26(15)
C9 Ru2 C12 64.64(18)
C10 Ru2 Cl1 145.95(14)
C10 Ru2 C8 64.37(19)
C10 Ru2 C9 39.0(2)
C10 Ru2 C12 65.11(17)
C11 Ru2 Cl1 149.39(13)
C11 Ru2 C8 64.39(18)
C11 Ru2 C9 65.01(19)
C11 Ru2 C10 38.80(17)
C11 Ru2 C12 39.05(17)
C12 Ru2 Cl1 110.35(13)
C31 P1 Ru1 114.60(14)
C41 P1 Ru1 110.35(13)
C41 P1 C31 103.37(18)
C41 P1 C51 103.24(18)
C51 P1 Ru1 126.18(14)
C51 P1 C31 96.19(18)
C61 P2 Ru1 119.33(13)
C61 P2 C71 104.63(19)
C61 P2 C81 101.36(19)
C71 P2 Ru1 109.79(14)
C81 P2 Ru1 119.20(14)
C81 P2 C71 100.02(18)
C13 N1 Ru2 125.1(3)
C13 N1 C17 118.3(3)
C17 N1 Ru2 116.6(3)
C18 N2 Ru2 118.4(3)
C22 N2 Ru2 124.0(3)
C22 N2 C18 117.5(4)
C2 C1 Ru1 173.2(3)
C1 C2 C14 171.3(4)
Ru1 C3 H3 122.0
C4 C3 Ru1 71.7(2)
C4 C3 H3 125.6
C7 C3 Ru1 72.3(2)
C7 C3 H3 125.6
C7 C3 C4 108.7(4)
Ru1 C4 H4 122.3
C3 C4 Ru1 70.9(2)
C3 C4 H4 126.7
C5 C4 Ru1 71.9(2)
C5 C4 C3 106.5(4)
C5 C4 H4 126.7
Ru1 C5 H5 122.8
C4 C5 Ru1 70.9(2)
C4 C5 H5 125.5
C6 C5 Ru1 72.5(2)
C6 C5 C4 109.1(4)
C6 C5 H5 125.5
Ru1 C6 H6 123.7
C5 C6 Ru1 71.0(2)
C5 C6 H6 126.2
C5 C6 C7 107.6(4)
C7 C6 Ru1 70.7(2)
C7 C6 H6 126.2
Ru1 C7 H7 122.5
C3 C7 Ru1 70.7(2)
C3 C7 C6 108.0(4)
C3 C7 H7 126.0
C6 C7 Ru1 72.5(2)
C6 C7 H7 126.0
Ru2 C8 H8 123.8
C9 C8 Ru2 71.1(3)
C9 C8 H8 124.8
C9 C8 C12 110.3(4)
C12 C8 Ru2 71.7(3)
C12 C8 H8 124.8
Ru2 C9 H9 124.5
C8 C9 Ru2 70.8(3)
C8 C9 H9 126.4
C8 C9 C10 107.2(4)
C10 C9 Ru2 69.9(3)
C10 C9 H9 126.4
Ru2 C10 H10 124.0
C9 C10 Ru2 71.0(3)
C9 C10 H10 126.1
C11 C10 Ru2 70.5(2)
C11 C10 C9 107.8(4)
C11 C10 H10 126.1
Ru2 C11 H11 123.3
C10 C11 Ru2 70.7(3)
C10 C11 H11 125.8
C10 C11 C12 108.4(4)
C12 C11 Ru2 71.8(3)
C12 C11 H11 125.8
Ru2 C12 H12 125.5
C8 C12 Ru2 70.1(3)
C8 C12 C11 106.3(4)
C8 C12 H12 126.9
C11 C12 Ru2 69.2(2)
C11 C12 H12 126.9
N1 C13 H13 117.9
N1 C13 C14 124.1(4)
C14 C13 H13 117.9
C13 C14 C2 122.2(4)
C15 C14 C2 121.4(4)
C15 C14 C13 116.5(3)
C14 C15 H15 120.2
C16 C15 C14 119.5(4)
C16 C15 H15 120.2
C15 C16 H16 119.9
C15 C16 C17 120.3(4)
C17 C16 H16 119.9
N1 C17 C16 121.3(4)
N1 C17 C18 115.0(4)
C16 C17 C18 123.7(4)
N2 C18 C17 113.9(4)
N2 C18 C19 122.5(4)
C19 C18 C17 123.6(4)
C18 C19 H19 120.7
C20 C19 C18 118.6(4)
C20 C19 H19 120.7
C19 C20 H20 120.4
C19 C20 C21 119.2(4)
C21 C20 H20 120.4
C20 C21 H21 120.4
C22 C21 C20 119.2(4)
C22 C21 H21 120.4
N2 C22 C21 122.9(4)
N2 C22 H22 118.5
C21 C22 H22 118.5
C32 C31 P1 120.4(3)
C36 C31 P1 120.6(3)
C36 C31 C32 118.6(4)
C31 C32 H32 119.7
C33 C32 C31 120.6(4)
C33 C32 H32 119.7
C32 C33 H33 120.0
C34 C33 C32 120.0(4)
C34 C33 H33 120.0
C33 C34 H34 120.1
C35 C34 C33 119.7(4)
C35 C34 H34 120.1
C34 C35 H35 119.6
C34 C35 C36 120.9(4)
C36 C35 H35 119.6
C31 C36 C35 120.1(4)
C31 C36 H36 120.0
C35 C36 H36 120.0
C42 C41 P1 118.3(3)
C46 C41 P1 122.6(3)
C46 C41 C42 118.8(4)
C41 C42 H42 119.6
C43 C42 C41 120.7(4)
C43 C42 H42 119.6
C42 C43 H43 120.3
C44 C43 C42 119.4(4)
C44 C43 H43 120.3
C43 C44 H44 119.8
C43 C44 C45 120.4(4)
C45 C44 H44 119.8
C44 C45 H45 119.9
C46 C45 C44 120.1(4)
C46 C45 H45 119.9
C41 C46 H46 119.8
C45 C46 C41 120.5(4)
C45 C46 H46 119.8
C52 C51 P1 122.4(3)
C56 C51 P1 117.9(3)
C56 C51 C52 119.3(4)
C51 C52 H52 120.0
C53 C52 C51 120.0(4)
C53 C52 H52 120.0
C52 C53 H53 119.8
C54 C53 C52 120.4(4)
C54 C53 H53 119.8
C53 C54 H54 120.1
C55 C54 C53 119.8(4)
C55 C54 H54 120.1
C54 C55 H55 119.6
C54 C55 C56 120.7(4)
C56 C55 H55 119.6
C51 C56 H56 120.2
C55 C56 C51 119.6(4)
C55 C56 H56 120.2
C62 C61 P2 119.7(3)
C62 C61 C66 117.8(4)
C66 C61 P2 122.2(3)
C61 C62 H62 119.3
C63 C62 C61 121.3(4)
C63 C62 H62 119.3
C62 C63 H63 120.0
C62 C63 C64 119.9(4)
C64 C63 H63 120.0
C63 C64 H64 120.1
C65 C64 C63 119.7(4)
C65 C64 H64 120.1
C64 C65 H65 119.5
C64 C65 C66 121.0(4)
C66 C65 H65 119.5
C61 C66 H66 120.0
C65 C66 C61 120.1(4)
C65 C66 H66 120.0
C72 C71 P2 119.5(3)
C76 C71 P2 122.2(3)
C76 C71 C72 118.2(4)
C71 C72 H72 119.7
C73 C72 C71 120.7(4)
C73 C72 H72 119.7
C72 C73 H73 119.8
C74 C73 C72 120.4(4)
C74 C73 H73 119.8
C73 C74 H74 120.3
C75 C74 C73 119.4(4)
C75 C74 H74 120.3
C74 C75 H75 119.5
C74 C75 C76 121.0(4)
C76 C75 H75 119.5
C71 C76 C75 120.2(4)
C71 C76 H76 119.9
C75 C76 H76 119.9
C82 C81 P2 120.9(3)
C86 C81 P2 120.0(3)
C86 C81 C82 118.7(4)
C81 C82 H82 119.9
C83 C82 C81 120.3(4)
C83 C82 H82 119.9
C82 C83 H83 119.7
C84 C83 C82 120.5(4)
C84 C83 H83 119.7
C83 C84 H84 119.9
C83 C84 C85 120.3(4)
C85 C84 H84 119.9
C84 C85 H85 120.3
C84 C85 C86 119.3(4)
C86 C85 H85 120.3
C81 C86 C85 120.8(4)
C81 C86 H86 119.6
C85 C86 H86 119.6
Cl2 C1S H1SA 109.2
Cl2 C1S H1SB 109.2
Cl3 C1S Cl2 112.2(3)
Cl3 C1S H1SA 109.2
Cl3 C1S H1SB 109.2
H1SA C1S H1SB 107.9
Cl4 C2S Cl5A 113.7(4)
Cl4 C2S Cl5B 118.3(5)
Cl4 C2S H2SA 110.8
Cl4 C2S H2SB 106.1
Cl5A C2S H2SA 105.7
Cl5A C2S H2SB 113.0
Cl5B C2S Cl5A 25.00(19)
Cl5B C2S H2SA 121.0
Cl5B C2S H2SB 88.7
H2SA C2S H2SB 107.6

loop_
_geom_bond_atom_site_label_1
_geom_bond_atom_site_label_2
_geom_bond_distance
Ru1 P1 2.2887(10)
Ru1 P2 2.2860(11)
Ru1 C1 2.004(4)
Ru1 C3 2.216(4)
Ru1 C4 2.227(4)
Ru1 C5 2.240(4)
Ru1 C6 2.259(4)
Ru1 C7 2.237(4)
Ru2 Cl1 2.4676(12)
Ru2 N1 2.109(3)
Ru2 N2 2.089(3)
Ru2 C8 2.149(5)
Ru2 C9 2.153(5)
Ru2 C10 2.138(4)
Ru2 C11 2.136(4)
Ru2 C12 2.171(4)
P1 C31 1.849(4)
P1 C41 1.831(4)
P1 C51 1.841(4)
P2 C61 1.833(4)
P2 C71 1.851(4)
P2 C81 1.849(4)
N1 C13 1.333(5)
N1 C17 1.362(5)
N2 C18 1.349(5)
N2 C22 1.347(5)
C1 C2 1.204(5)
C2 C14 1.429(5)
C3 H3 0.9300
C3 C4 1.426(6)
C3 C7 1.410(6)
C4 H4 0.9300
C4 C5 1.423(6)
C5 H5 0.9300
C5 C6 1.410(6)
C6 H6 0.9300
C6 C7 1.421(6)
C7 H7 0.9300
C8 H8 0.9300
C8 C9 1.403(7)
C8 C12 1.414(7)
C9 H9 0.9300
C9 C10 1.433(7)
C10 H10 0.9300
C10 C11 1.420(6)
C11 H11 0.9300
C11 C12 1.440(6)
C12 H12 0.9300
C13 H13 0.9300
C13 C14 1.411(6)
C14 C15 1.406(6)
C15 H15 0.9300
C15 C16 1.378(6)
C16 H16 0.9300
C16 C17 1.388(6)
C17 C18 1.464(5)
C18 C19 1.390(6)
C19 H19 0.9300
C19 C20 1.376(6)
C20 H20 0.9300
C20 C21 1.380(6)
C21 H21 0.9300
C21 C22 1.368(6)
C22 H22 0.9300
C31 C32 1.402(6)
C31 C36 1.392(6)
C32 H32 0.9300
C32 C33 1.391(6)
C33 H33 0.9300
C33 C34 1.381(7)
C34 H34 0.9300
C34 C35 1.378(7)
C35 H35 0.9300
C35 C36 1.392(6)
C36 H36 0.9300
C41 C42 1.397(6)
C41 C46 1.394(6)
C42 H42 0.9300
C42 C43 1.390(6)
C43 H43 0.9300
C43 C44 1.383(6)
C44 H44 0.9300
C44 C45 1.386(6)
C45 H45 0.9300
C45 C46 1.380(6)
C46 H46 0.9300
C51 C52 1.401(6)
C51 C56 1.395(6)
C52 H52 0.9300
C52 C53 1.387(6)
C53 H53 0.9300
C53 C54 1.383(7)
C54 H54 0.9300
C54 C55 1.377(6)
C55 H55 0.9300
C55 C56 1.395(6)
C56 H56 0.9300
C61 C62 1.395(6)
C61 C66 1.400(6)
C62 H62 0.9300
C62 C63 1.375(6)
C63 H63 0.9300
C63 C64 1.379(7)
C64 H64 0.9300
C64 C65 1.369(7)
C65 H65 0.9300
C65 C66 1.381(6)
C66 H66 0.9300
C71 C72 1.405(6)
C71 C76 1.394(6)
C72 H72 0.9300
C72 C73 1.389(6)
C73 H73 0.9300
C73 C74 1.382(6)
C74 H74 0.9300
C74 C75 1.377(6)
C75 H75 0.9300
C75 C76 1.395(6)
C76 H76 0.9300
C81 C82 1.399(6)
C81 C86 1.387(6)
C82 H82 0.9300
C82 C83 1.384(6)
C83 H83 0.9300
C83 C84 1.374(7)
C84 H84 0.9300
C84 C85 1.386(7)
C85 H85 0.9300
C85 C86 1.399(6)
C86 H86 0.9300
Cl2 C1S 1.764(6)
Cl3 C1S 1.758(5)
C1S H1SA 0.9700
C1S H1SB 0.9700
Cl4 C2S 1.706(7)
Cl5A C2S 1.725(7)
Cl5B C2S 1.712(7)
C2S H2SA 0.9698
C2S H2SB 0.9698

loop_
_smtbx_masks_void_nr
_smtbx_masks_void_average_x
_smtbx_masks_void_average_y
_smtbx_masks_void_average_z
_smtbx_masks_void_volume
_smtbx_masks_void_count_electrons
1 0.327 0.000 0.000 326.4 36.1
2 -0.557 0.500 0.500 326.4 36.1
